data_1507811
loop_
_publ_author_name
'Chang, Jingjing'
'Ye, Qun'
'Huang, Kuo-Wei'
'Zhang, Jie'
'Chen, Zhi-Kuan'
'Wu, Jishan'
'Chi, Chunyan'

_publ_section_title
;
 Stepwise cyanation of naphthalene diimide for n-channel field-effect
 transistors.
;
_journal_issue 12
_journal_name_full 'Organic letters'
_journal_page_first 2964
_journal_page_last 2967
_journal_paper_doi 10.1021/ol300914k
_journal_volume 14
_journal_year 2012
_chemical_formula_sum 'C54 H62 Cl6 N4 O4 S2'
_chemical_formula_weight 1107.90
_chemical_name_systematic
; 
 ? 
;
_space_group_IT_number 2
_symmetry_cell_setting triclinic
_symmetry_space_group_name_Hall '-P 1'
_symmetry_space_group_name_H-M 'P -1'
_atom_sites_solution_hydrogens geom
_atom_sites_solution_primary direct
_atom_sites_solution_secondary difmap
_audit_creation_method SHELXL-97
_cell_angle_alpha 70.967(2)
_cell_angle_beta 82.158(2)
_cell_angle_gamma 86.783(2)
_cell_formula_units_Z 1
_cell_length_a 5.8840(10)
_cell_length_b 14.260(3)
_cell_length_c 17.526(3)
_cell_measurement_reflns_used 2280
_cell_measurement_temperature 100(2)
_cell_measurement_theta_max 23.96
_cell_measurement_theta_min 2.48
_cell_volume 1377.0(4)
_computing_cell_refinement 'Bruker SAINT'
_computing_data_collection 'Bruker APEX2'
_computing_data_reduction 'Bruker SAINT'
_computing_molecular_graphics 'Bruker SHELXTL'
_computing_publication_material 'Bruker SHELXTL'
_computing_structure_refinement 'SHELXL-97 (Sheldrick, 2008)'
_computing_structure_solution 'SHELXS-97 (Sheldrick, 2008)'
_diffrn_ambient_temperature 100(2)
_diffrn_measured_fraction_theta_full 0.998
_diffrn_measured_fraction_theta_max 0.998
_diffrn_measurement_device_type 'Bruker APEX-II CCD'
_diffrn_measurement_method '\f and \w scans'
_diffrn_radiation_monochromator graphite
_diffrn_radiation_source 'fine-focus sealed tube'
_diffrn_radiation_type MoK\a
_diffrn_radiation_wavelength 0.71073
_diffrn_reflns_av_R_equivalents 0.0668
_diffrn_reflns_av_sigmaI/netI 0.0826
_diffrn_reflns_limit_h_max 7
_diffrn_reflns_limit_h_min -7
_diffrn_reflns_limit_k_max 18
_diffrn_reflns_limit_k_min -18
_diffrn_reflns_limit_l_max 22
_diffrn_reflns_limit_l_min -22
_diffrn_reflns_number 17777
_diffrn_reflns_theta_full 27.50
_diffrn_reflns_theta_max 27.50
_diffrn_reflns_theta_min 1.24
_exptl_absorpt_coefficient_mu 0.436
_exptl_absorpt_correction_T_max 0.9577
_exptl_absorpt_correction_T_min 0.7800
_exptl_absorpt_correction_type multi-scan
_exptl_absorpt_process_details 'Sadabs, (Sheldrick 2008)'
_exptl_crystal_colour Dark_Purple
_exptl_crystal_density_diffrn 1.336
_exptl_crystal_density_meas ?
_exptl_crystal_density_method 'not measured'
_exptl_crystal_description Rod
_exptl_crystal_F_000 580
_exptl_crystal_size_max 0.60
_exptl_crystal_size_mid 0.10
_exptl_crystal_size_min 0.10
_refine_diff_density_max 0.933
_refine_diff_density_min -0.432
_refine_diff_density_rms 0.105
_refine_ls_extinction_method none
_refine_ls_goodness_of_fit_ref 1.161
_refine_ls_hydrogen_treatment constr
_refine_ls_matrix_type full
_refine_ls_number_parameters 320
_refine_ls_number_reflns 6333
_refine_ls_number_restraints 0
_refine_ls_restrained_S_all 1.161
_refine_ls_R_factor_all 0.0877
_refine_ls_R_factor_gt 0.0581
_refine_ls_shift/su_max 0.000
_refine_ls_shift/su_mean 0.000
_refine_ls_structure_factor_coef Fsqd
_refine_ls_weighting_details 'calc w=1/[\s^2^(Fo^2^)+(0.0542P)^2^+0.0000P] where P=(Fo^2^+2Fc^2^)/3'
_refine_ls_weighting_scheme calc
_refine_ls_wR_factor_gt 0.1276
_refine_ls_wR_factor_ref 0.1440
_reflns_number_gt 4521
_reflns_number_total 6333
_reflns_threshold_expression >2sigma(I)
_cod_data_source_file ol300914k_si_002.cif
_cod_data_source_block c025
_cod_depositor_comments
;
The following automatic conversions were performed:

'_symmetry_cell_setting' value 'Triclinic' changed to 'triclinic'
according to /home/saulius/struct/CIF-dictionaries/cif_core.dic
dictionary named 'cif_core.dic' version 2.4.1 from
2010-06-29.

'_exptl_absorpt_correction_type' value 'Multi-scan'
changed to 'multi-scan' according to
/home/saulius/struct/CIF-dictionaries/cif_core.dic dictionary named
'cif_core.dic' version 2.4.1 from 2010-06-29.

Automatic conversion script
Id: cif_fix_values 1891 2012-01-12 08:04:46Z andrius 

 Adding full bibliography for 1507811.cif.

The following automatic conversions were performed:

'_exptl_crystal_density_meas' value 'Not Measured' was changed to '?'
- the value is perceived as not measured.

Automatic conversion script
Id: cif_fix_values 3008 2015-01-20 13:52:24Z robertas 
;
_cod_original_sg_symbol_H-M P-1
_cod_database_code 1507811

loop_
_symmetry_equiv_pos_as_xyz
'x, y, z'
'-x, -y, -z'

loop_
_atom_site_label
_atom_site_type_symbol
_atom_site_fract_x
_atom_site_fract_y
_atom_site_fract_z
_atom_site_U_iso_or_equiv
_atom_site_adp_type
_atom_site_occupancy
_atom_site_symmetry_multiplicity
_atom_site_calc_flag
_atom_site_refinement_flags
S1 S 0.90644(13) 0.74739(5) 0.34802(4) 0.01836(18) Uani 1 1 d .
O1 O 0.6109(3) 0.79885(13) 0.46536(11) 0.0186(4) Uani 1 1 d .
O2 O 1.0552(3) 0.35338(13) 0.40887(11) 0.0198(4) Uani 1 1 d .
N1 N 0.2663(4) 0.72548(15) 0.51925(13) 0.0147(5) Uani 1 1 d .
N2 N 1.2874(4) 0.55223(17) 0.33676(14) 0.0206(5) Uani 1 1 d .
C1 C 0.4927(5) 0.72612(19) 0.48266(15) 0.0145(6) Uani 1 1 d .
C2 C 0.5798(5) 0.63385(18) 0.46575(15) 0.0125(5) Uani 1 1 d .
C3 C 0.4587(5) 0.54495(19) 0.50540(15) 0.0132(5) Uani 1 1 d .
C4 C 0.7746(5) 0.63547(19) 0.41127(15) 0.0138(6) Uani 1 1 d .
C5 C 0.8698(5) 0.54254(19) 0.40691(15) 0.0138(6) Uani 1 1 d .
C6 C 0.7565(5) 0.45449(19) 0.44657(15) 0.0129(5) Uani 1 1 d .
C7 C 0.8625(5) 0.35830(19) 0.44327(15) 0.0134(6) Uani 1 1 d .
C8 C 1.1006(5) 0.54358(19) 0.36564(16) 0.0153(6) Uani 1 1 d .
C9 C 0.1632(5) 0.82159(19) 0.52302(16) 0.0174(6) Uani 1 1 d .
H9A H -0.0021 0.8225 0.5174 0.021 Uiso 1 1 calc R
H9B H 0.2368 0.8761 0.4768 0.021 Uiso 1 1 calc R
C10 C 0.1906(5) 0.8396(2) 0.60191(17) 0.0212(6) Uani 1 1 d .
H10A H 0.3555 0.8439 0.6061 0.025 Uiso 1 1 calc R
H10B H 0.1252 0.7835 0.6486 0.025 Uiso 1 1 calc R
C11 C 0.0676(6) 0.9361(2) 0.60451(18) 0.0290(7) Uani 1 1 d .
H11A H 0.1472 0.9922 0.5616 0.035 Uiso 1 1 calc R
H11B H -0.0907 0.9349 0.5916 0.035 Uiso 1 1 calc R
C12 C 0.0557(6) 0.9547(2) 0.68537(19) 0.0325(8) Uani 1 1 d .
H12A H -0.0481 1.0121 0.6844 0.039 Uiso 1 1 calc R
H12B H -0.0123 0.8961 0.7290 0.039 Uiso 1 1 calc R
C13 C 0.2836(6) 0.9749(2) 0.70599(18) 0.0307(8) Uani 1 1 d .
H13A H 0.3537 1.0331 0.6625 0.037 Uiso 1 1 calc R
H13B H 0.3873 0.9171 0.7087 0.037 Uiso 1 1 calc R
C14 C 0.2589(6) 0.9949(2) 0.78748(19) 0.0325(8) Uani 1 1 d .
H14A H 0.1515 1.0515 0.7846 0.039 Uiso 1 1 calc R
H14B H 0.1897 0.9361 0.8306 0.039 Uiso 1 1 calc R
C15 C 0.4786(7) 1.0173(3) 0.8114(2) 0.0440(9) Uani 1 1 d .
H15A H 0.5478 1.0764 0.7688 0.053 Uiso 1 1 calc R
H15B H 0.5867 0.9608 0.8144 0.053 Uiso 1 1 calc R
C16 C 0.4468(7) 1.0363(3) 0.8931(2) 0.0414(9) Uani 1 1 d .
H16A H 0.3503 1.0955 0.8892 0.062 Uiso 1 1 calc R
H16B H 0.5968 1.0464 0.9073 0.062 Uiso 1 1 calc R
H16C H 0.3729 0.9790 0.9352 0.062 Uiso 1 1 calc R
C17 C 0.9339(5) 0.72707(19) 0.25183(16) 0.0155(6) Uani 1 1 d .
C18 C 1.1272(5) 0.7599(2) 0.19694(16) 0.0194(6) Uani 1 1 d .
H18 H 1.2519 0.7859 0.2126 0.023 Uiso 1 1 calc R
C19 C 1.1388(5) 0.7548(2) 0.11861(16) 0.0194(6) Uani 1 1 d .
H19 H 1.2723 0.7779 0.0812 0.023 Uiso 1 1 calc R
C20 C 0.9604(5) 0.71684(19) 0.09353(16) 0.0159(6) Uani 1 1 d .
C21 C 0.7689(5) 0.6829(2) 0.15082(17) 0.0199(6) Uani 1 1 d .
H21 H 0.6457 0.6550 0.1360 0.024 Uiso 1 1 calc R
C22 C 0.7537(5) 0.6889(2) 0.22848(16) 0.0185(6) Uani 1 1 d .
H22 H 0.6197 0.6667 0.2658 0.022 Uiso 1 1 calc R
C23 C 0.9643(5) 0.7150(2) 0.00647(16) 0.0205(6) Uani 1 1 d .
C24 C 0.8275(6) 0.8058(2) -0.03957(18) 0.0273(7) Uani 1 1 d .
H24A H 0.8988 0.8664 -0.0399 0.041 Uiso 1 1 calc R
H24B H 0.6695 0.8023 -0.0126 0.041 Uiso 1 1 calc R
H24C H 0.8268 0.8066 -0.0957 0.041 Uiso 1 1 calc R
C25 C 1.2080(5) 0.7199(3) -0.03785(19) 0.0376(9) Uani 1 1 d .
H25A H 1.2788 0.7821 -0.0415 0.056 Uiso 1 1 calc R
H25B H 1.2026 0.7172 -0.0927 0.056 Uiso 1 1 calc R
H25C H 1.2987 0.6636 -0.0078 0.056 Uiso 1 1 calc R
C26 C 0.8525(6) 0.6209(2) 0.00575(19) 0.0328(8) Uani 1 1 d .
H26A H 0.8650 0.6196 -0.0502 0.049 Uiso 1 1 calc R
H26B H 0.6903 0.6204 0.0280 0.049 Uiso 1 1 calc R
H26C H 0.9306 0.5624 0.0391 0.049 Uiso 1 1 calc R
C1S C 0.4022(5) 0.3923(2) 0.24255(18) 0.0223(6) Uani 1 1 d .
H1S H 0.3307 0.3938 0.2973 0.027 Uiso 1 1 calc R
Cl1 Cl 0.34896(15) 0.27569(6) 0.23437(5) 0.0372(2) Uani 1 1 d .
Cl2 Cl 0.69873(13) 0.41056(6) 0.23421(5) 0.0349(2) Uani 1 1 d .
Cl3 Cl 0.27776(14) 0.48762(6) 0.16794(5) 0.0316(2) Uani 1 1 d .

loop_
_atom_site_aniso_label
_atom_site_aniso_U_11
_atom_site_aniso_U_22
_atom_site_aniso_U_33
_atom_site_aniso_U_23
_atom_site_aniso_U_13
_atom_site_aniso_U_12
S1 0.0249(4) 0.0130(3) 0.0170(4) -0.0054(3) 0.0015(3) -0.0042(3)
O1 0.0255(11) 0.0106(9) 0.0193(10) -0.0047(8) -0.0013(8) -0.0025(8)
O2 0.0179(11) 0.0165(10) 0.0241(11) -0.0074(8) 0.0004(9) 0.0044(8)
N1 0.0200(13) 0.0108(11) 0.0141(11) -0.0059(9) -0.0019(10) 0.0041(9)
N2 0.0211(14) 0.0191(13) 0.0223(13) -0.0084(10) -0.0009(11) -0.0005(10)
C1 0.0219(15) 0.0111(13) 0.0094(12) -0.0018(10) -0.0027(11) 0.0014(11)
C2 0.0176(14) 0.0097(13) 0.0114(12) -0.0038(10) -0.0057(11) 0.0024(11)
C3 0.0169(14) 0.0144(13) 0.0084(12) -0.0032(10) -0.0032(10) 0.0009(11)
C4 0.0194(15) 0.0104(13) 0.0131(13) -0.0044(10) -0.0049(11) -0.0004(11)
C5 0.0154(14) 0.0156(14) 0.0114(13) -0.0045(11) -0.0044(11) -0.0003(11)
C6 0.0172(14) 0.0139(13) 0.0099(12) -0.0054(10) -0.0064(11) 0.0019(11)
C7 0.0159(14) 0.0134(13) 0.0122(13) -0.0048(11) -0.0051(11) 0.0028(11)
C8 0.0218(16) 0.0105(13) 0.0146(13) -0.0047(11) -0.0041(12) 0.0007(11)
C9 0.0230(16) 0.0091(13) 0.0201(14) -0.0050(11) -0.0048(12) 0.0077(11)
C10 0.0280(17) 0.0162(14) 0.0201(15) -0.0071(12) -0.0038(13) 0.0030(12)
C11 0.039(2) 0.0220(16) 0.0300(17) -0.0148(14) -0.0071(15) 0.0126(14)
C12 0.044(2) 0.0270(18) 0.0329(18) -0.0203(15) -0.0003(16) 0.0041(15)
C13 0.052(2) 0.0157(15) 0.0222(16) -0.0060(13) -0.0011(15) 0.0062(14)
C14 0.044(2) 0.0247(17) 0.0267(17) -0.0063(14) -0.0015(15) -0.0003(15)
C15 0.061(3) 0.042(2) 0.0311(19) -0.0102(16) -0.0093(18) -0.0104(19)
C16 0.069(3) 0.033(2) 0.0282(18) -0.0142(15) -0.0177(18) 0.0004(18)
C17 0.0192(15) 0.0136(13) 0.0127(13) -0.0028(11) -0.0039(11) 0.0041(11)
C18 0.0151(15) 0.0220(15) 0.0208(15) -0.0059(12) -0.0020(12) -0.0040(12)
C19 0.0165(15) 0.0216(15) 0.0180(14) -0.0049(12) 0.0006(12) 0.0009(12)
C20 0.0163(15) 0.0148(14) 0.0162(14) -0.0044(11) -0.0056(11) 0.0068(11)
C21 0.0156(15) 0.0209(15) 0.0231(15) -0.0059(12) -0.0056(12) -0.0009(12)
C22 0.0135(14) 0.0209(15) 0.0190(14) -0.0045(12) 0.0012(11) -0.0025(12)
C23 0.0208(16) 0.0252(16) 0.0174(14) -0.0083(12) -0.0074(12) 0.0061(12)
C24 0.0333(19) 0.0276(17) 0.0196(15) -0.0040(13) -0.0084(13) 0.0029(14)
C25 0.0249(18) 0.070(3) 0.0232(17) -0.0234(17) -0.0037(14) 0.0099(17)
C26 0.046(2) 0.0289(18) 0.0294(18) -0.0154(14) -0.0105(16) 0.0042(16)
C1S 0.0216(16) 0.0216(15) 0.0257(16) -0.0104(13) -0.0052(13) 0.0045(12)
Cl1 0.0421(5) 0.0231(4) 0.0483(5) -0.0151(4) -0.0028(4) -0.0009(4)
Cl2 0.0215(4) 0.0321(5) 0.0474(5) -0.0060(4) -0.0105(4) 0.0034(3)
Cl3 0.0314(5) 0.0278(4) 0.0355(4) -0.0059(3) -0.0174(4) 0.0050(3)

loop_
_atom_type_symbol
_atom_type_description
_atom_type_scat_dispersion_real
_atom_type_scat_dispersion_imag
_atom_type_scat_source
C C 0.0033 0.0016 'International Tables Vol C Tables 4.2.6.8 and 6.1.1.4'
H H 0.0000 0.0000 'International Tables Vol C Tables 4.2.6.8 and 6.1.1.4'
N N 0.0061 0.0033 'International Tables Vol C Tables 4.2.6.8 and 6.1.1.4'
O O 0.0106 0.0060 'International Tables Vol C Tables 4.2.6.8 and 6.1.1.4'
S S 0.1246 0.1234 'International Tables Vol C Tables 4.2.6.8 and 6.1.1.4'
Cl Cl 0.1484 0.1585 'International Tables Vol C Tables 4.2.6.8 and 6.1.1.4'

loop_
_geom_angle_atom_site_label_1
_geom_angle_atom_site_label_2
_geom_angle_atom_site_label_3
_geom_angle
_geom_angle_site_symmetry_1
_geom_angle_site_symmetry_3
C4 S1 C17 100.18(12) . .
C7 N1 C1 124.8(2) 2_666 .
C7 N1 C9 117.6(2) 2_666 .
C1 N1 C9 117.5(2) . .
O1 C1 N1 121.1(2) . .
O1 C1 C2 122.1(2) . .
N1 C1 C2 116.8(2) . .
C4 C2 C3 120.5(2) . .
C4 C2 C1 120.6(2) . .
C3 C2 C1 118.9(2) . .
C3 C3 C2 120.8(3) 2_666 .
C3 C3 C6 118.6(3) 2_666 2_666
C2 C3 C6 120.5(2) . 2_666
C2 C4 C5 117.9(2) . .
C2 C4 S1 122.30(19) . .
C5 C4 S1 119.8(2) . .
C6 C5 C4 121.7(2) . .
C6 C5 C8 121.0(2) . .
C4 C5 C8 116.9(2) . .
C5 C6 C3 119.6(2) . 2_666
C5 C6 C7 120.7(2) . .
C3 C6 C7 119.6(2) 2_666 .
O2 C7 N1 120.9(2) . 2_666
O2 C7 C6 121.9(2) . .
N1 C7 C6 117.2(2) 2_666 .
N2 C8 C5 172.4(3) . .
N1 C9 C10 112.4(2) . .
N1 C9 H9A 109.1 . .
C10 C9 H9A 109.1 . .
N1 C9 H9B 109.1 . .
C10 C9 H9B 109.1 . .
H9A C9 H9B 107.8 . .
C9 C10 C11 109.9(2) . .
C9 C10 H10A 109.7 . .
C11 C10 H10A 109.7 . .
C9 C10 H10B 109.7 . .
C11 C10 H10B 109.7 . .
H10A C10 H10B 108.2 . .
C12 C11 C10 114.6(3) . .
C12 C11 H11A 108.6 . .
C10 C11 H11A 108.6 . .
C12 C11 H11B 108.6 . .
C10 C11 H11B 108.6 . .
H11A C11 H11B 107.6 . .
C13 C12 C11 114.2(3) . .
C13 C12 H12A 108.7 . .
C11 C12 H12A 108.7 . .
C13 C12 H12B 108.7 . .
C11 C12 H12B 108.7 . .
H12A C12 H12B 107.6 . .
C12 C13 C14 111.5(3) . .
C12 C13 H13A 109.3 . .
C14 C13 H13A 109.3 . .
C12 C13 H13B 109.3 . .
C14 C13 H13B 109.3 . .
H13A C13 H13B 108.0 . .
C15 C14 C13 114.6(3) . .
C15 C14 H14A 108.6 . .
C13 C14 H14A 108.6 . .
C15 C14 H14B 108.6 . .
C13 C14 H14B 108.6 . .
H14A C14 H14B 107.6 . .
C14 C15 C16 112.9(3) . .
C14 C15 H15A 109.0 . .
C16 C15 H15A 109.0 . .
C14 C15 H15B 109.0 . .
C16 C15 H15B 109.0 . .
H15A C15 H15B 107.8 . .
C15 C16 H16A 109.5 . .
C15 C16 H16B 109.5 . .
H16A C16 H16B 109.5 . .
C15 C16 H16C 109.5 . .
H16A C16 H16C 109.5 . .
H16B C16 H16C 109.5 . .
C18 C17 C22 119.7(2) . .
C18 C17 S1 119.3(2) . .
C22 C17 S1 120.7(2) . .
C17 C18 C19 119.8(3) . .
C17 C18 H18 120.1 . .
C19 C18 H18 120.1 . .
C18 C19 C20 121.8(3) . .
C18 C19 H19 119.1 . .
C20 C19 H19 119.1 . .
C19 C20 C21 117.0(2) . .
C19 C20 C23 122.7(2) . .
C21 C20 C23 120.2(2) . .
C22 C21 C20 121.8(3) . .
C22 C21 H21 119.1 . .
C20 C21 H21 119.1 . .
C21 C22 C17 120.0(3) . .
C21 C22 H22 120.0 . .
C17 C22 H22 120.0 . .
C25 C23 C20 112.2(2) . .
C25 C23 C26 108.2(3) . .
C20 C23 C26 111.0(2) . .
C25 C23 C24 108.8(3) . .
C20 C23 C24 107.6(2) . .
C26 C23 C24 108.9(3) . .
C23 C24 H24A 109.5 . .
C23 C24 H24B 109.5 . .
H24A C24 H24B 109.5 . .
C23 C24 H24C 109.5 . .
H24A C24 H24C 109.5 . .
H24B C24 H24C 109.5 . .
C23 C25 H25A 109.5 . .
C23 C25 H25B 109.5 . .
H25A C25 H25B 109.5 . .
C23 C25 H25C 109.5 . .
H25A C25 H25C 109.5 . .
H25B C25 H25C 109.5 . .
C23 C26 H26A 109.5 . .
C23 C26 H26B 109.5 . .
H26A C26 H26B 109.5 . .
C23 C26 H26C 109.5 . .
H26A C26 H26C 109.5 . .
H26B C26 H26C 109.5 . .
Cl3 C1S Cl2 110.51(16) . .
Cl3 C1S Cl1 110.49(16) . .
Cl2 C1S Cl1 110.54(15) . .
Cl3 C1S H1S 108.4 . .
Cl2 C1S H1S 108.4 . .
Cl1 C1S H1S 108.4 . .

loop_
_geom_bond_atom_site_label_1
_geom_bond_atom_site_label_2
_geom_bond_distance
_geom_bond_site_symmetry_2
S1 C4 1.769(3) .
S1 C17 1.786(3) .
O1 C1 1.212(3) .
O2 C7 1.219(3) .
N1 C7 1.374(3) 2_666
N1 C1 1.397(3) .
N1 C9 1.485(3) .
N2 C8 1.141(3) .
C1 C2 1.490(4) .
C2 C4 1.384(4) .
C2 C3 1.411(4) .
C3 C3 1.407(5) 2_666
C3 C6 1.423(4) 2_666
C4 C5 1.431(4) .
C5 C6 1.379(4) .
C5 C8 1.447(4) .
C6 C3 1.423(4) 2_666
C6 C7 1.490(3) .
C7 N1 1.374(3) 2_666
C9 C10 1.517(4) .
C9 H9A 0.9900 .
C9 H9B 0.9900 .
C10 C11 1.529(4) .
C10 H10A 0.9900 .
C10 H10B 0.9900 .
C11 C12 1.517(4) .
C11 H11A 0.9900 .
C11 H11B 0.9900 .
C12 C13 1.502(5) .
C12 H12A 0.9900 .
C12 H12B 0.9900 .
C13 C14 1.532(4) .
C13 H13A 0.9900 .
C13 H13B 0.9900 .
C14 C15 1.493(5) .
C14 H14A 0.9900 .
C14 H14B 0.9900 .
C15 C16 1.528(4) .
C15 H15A 0.9900 .
C15 H15B 0.9900 .
C16 H16A 0.9800 .
C16 H16B 0.9800 .
C16 H16C 0.9800 .
C17 C18 1.381(4) .
C17 C22 1.385(4) .
C18 C19 1.390(4) .
C18 H18 0.9500 .
C19 C20 1.391(4) .
C19 H19 0.9500 .
C20 C21 1.395(4) .
C20 C23 1.531(4) .
C21 C22 1.382(4) .
C21 H21 0.9500 .
C22 H22 0.9500 .
C23 C25 1.528(4) .
C23 C26 1.533(4) .
C23 C24 1.534(4) .
C24 H24A 0.9800 .
C24 H24B 0.9800 .
C24 H24C 0.9800 .
C25 H25A 0.9800 .
C25 H25B 0.9800 .
C25 H25C 0.9800 .
C26 H26A 0.9800 .
C26 H26B 0.9800 .
C26 H26C 0.9800 .
C1S Cl3 1.756(3) .
C1S Cl2 1.758(3) .
C1S Cl1 1.763(3) .
C1S H1S 1.0000 .
